data_7230802
loop_
_publ_author_name
'Akula, Pavan Sudheer'
'Hong, Bor-Cherng'
'Lee, Gene-Hsiang'

_publ_section_title
;
 Visible-light-induced C(sp3)--H activation for a C--C bond forming
 reaction of 3,4-dihydroquinoxalin-2(1H)-one with nucleophiles using
 oxygen with a photoredox catalyst or under catalyst-free conditions
;
_journal_issue 35
_journal_name_full 'RSC Advances'
_journal_page_first 19580
_journal_paper_doi 10.1039/C8RA03259A
_journal_volume 8
_journal_year 2018
_chemical_formula_sum 'C15 H12 N2 O2'
_chemical_formula_weight 252.27
_space_group_crystal_system triclinic
_space_group_IT_number 2
_space_group_name_Hall '-P 1'
_space_group_name_H-M_alt 'P -1'
_symmetry_space_group_name_Hall '-P 1'
_symmetry_space_group_name_H-M 'P -1'
_atom_sites_solution_hydrogens mixed
_audit_creation_method SHELXL-2014/7
_audit_update_record
;
2018-01-15 deposited with the CCDC.
2018-05-15 downloaded from the CCDC.
;
_cell_angle_alpha 86.2570(7)
_cell_angle_beta 87.5435(7)
_cell_angle_gamma 79.1977(7)
_cell_formula_units_Z 2
_cell_length_a 6.6642(2)
_cell_length_b 7.5948(2)
_cell_length_c 12.0893(3)
_cell_measurement_reflns_used 9982
_cell_measurement_temperature 200(2)
_cell_measurement_theta_max 70.09
_cell_measurement_theta_min 7.17
_cell_volume 599.46(3)
_computing_cell_refinement 'Bruker SAINT'
_computing_data_collection 'Bruker APEX3'
_computing_data_reduction 'Bruker SAINT'
_computing_molecular_graphics 'Bruker SHELXTL'
_computing_publication_material 'Bruker SHELXTL'
_computing_structure_refinement 'SHELXL-2014/7 (Sheldrick, 2014)'
_computing_structure_solution 'SHELXS-97 (Sheldrick 2008)'
_diffrn_ambient_temperature 200(2)
_diffrn_measured_fraction_theta_full 0.991
_diffrn_measured_fraction_theta_max 0.991
_diffrn_measurement_device_type 'Bruker D8 VENTURE'
_diffrn_measurement_method '\f and \w scans'
_diffrn_radiation_type CuK\a
_diffrn_radiation_wavelength 1.54178
_diffrn_reflns_av_R_equivalents 0.0128
_diffrn_reflns_av_unetI/netI 0.0172
_diffrn_reflns_Laue_measured_fraction_full 0.991
_diffrn_reflns_Laue_measured_fraction_max 0.991
_diffrn_reflns_limit_h_max 8
_diffrn_reflns_limit_h_min -8
_diffrn_reflns_limit_k_max 9
_diffrn_reflns_limit_k_min -9
_diffrn_reflns_limit_l_max 14
_diffrn_reflns_limit_l_min -14
_diffrn_reflns_number 4360
_diffrn_reflns_point_group_measured_fraction_full 0.991
_diffrn_reflns_point_group_measured_fraction_max 0.991
_diffrn_reflns_theta_full 67.679
_diffrn_reflns_theta_max 69.988
_diffrn_reflns_theta_min 7.169
_exptl_absorpt_coefficient_mu 0.771
_exptl_absorpt_correction_T_max 0.7533
_exptl_absorpt_correction_T_min 0.6296
_exptl_absorpt_correction_type multi-scan
_exptl_absorpt_process_details 'SADABS (Bruker, 2016)'
_exptl_crystal_colour colourless
_exptl_crystal_density_diffrn 1.398
_exptl_crystal_description plate
_exptl_crystal_F_000 264
_exptl_crystal_size_max 0.241
_exptl_crystal_size_mid 0.164
_exptl_crystal_size_min 0.061
_refine_diff_density_max 0.193
_refine_diff_density_min -0.173
_refine_diff_density_rms 0.032
_refine_ls_extinction_method none
_refine_ls_goodness_of_fit_ref 1.055
_refine_ls_hydrogen_treatment mixed
_refine_ls_matrix_type full
_refine_ls_number_parameters 176
_refine_ls_number_reflns 2256
_refine_ls_number_restraints 0
_refine_ls_restrained_S_all 1.055
_refine_ls_R_factor_all 0.0366
_refine_ls_R_factor_gt 0.0355
_refine_ls_shift/su_max 0.000
_refine_ls_shift/su_mean 0.000
_refine_ls_structure_factor_coef Fsqd
_refine_ls_weighting_details 'w=1/[\s^2^(Fo^2^)+(0.0446P)^2^+0.1643P] where P=(Fo^2^+2Fc^2^)/3'
_refine_ls_weighting_scheme calc
_refine_ls_wR_factor_gt 0.0925
_refine_ls_wR_factor_ref 0.0936
_reflns_Friedel_coverage 0.000
_reflns_number_gt 2151
_reflns_number_total 2256
_reflns_threshold_expression 'I > 2\s(I)'
_cod_data_source_file c8ra03259a2.cif
_cod_data_source_block ic18614
_cod_database_code 7230802
_shelx_shelxl_version_number 2014/7
_shelx_space_group_comment
; 
The symmetry employed for this shelxl refinement is uniquely defined 
by the following loop, which should always be used as a source of 
symmetry information in preference to the above space-group names. 
They are only intended as comments. 
;
_shelx_estimated_absorpt_t_min 0.836
_shelx_estimated_absorpt_t_max 0.954

loop_
_space_group_symop_operation_xyz
'x, y, z'
'-x, -y, -z'

loop_
_atom_site_label
_atom_site_type_symbol
_atom_site_fract_x
_atom_site_fract_y
_atom_site_fract_z
_atom_site_U_iso_or_equiv
_atom_site_adp_type
_atom_site_occupancy
_atom_site_site_symmetry_order
_atom_site_calc_flag
_atom_site_refinement_flags_posn
_atom_site_refinement_flags_adp
O1 O 1.53504(11) 0.28331(10) 0.07563(6) 0.0292(2) Uani 1 1 d . .
O2 O 1.32042(14) 0.07490(12) 0.20671(9) 0.0473(3) Uani 1 1 d . .
N1 N 1.26566(13) 0.51409(12) 0.08135(7) 0.0247(2) Uani 1 1 d . .
H1 H 1.336(2) 0.582(2) 0.0349(13) 0.041(4) Uiso 1 1 d . .
N2 N 1.03992(13) 0.29839(11) 0.20600(7) 0.0235(2) Uani 1 1 d . .
C1 C 1.35912(16) 0.34483(14) 0.10701(8) 0.0241(2) Uani 1 1 d . .
C2 C 1.23845(17) 0.22687(14) 0.17842(9) 0.0283(3) Uani 1 1 d . .
C3 C 1.06467(16) 0.58534(14) 0.11305(8) 0.0229(2) Uani 1 1 d . .
C4 C 0.98066(17) 0.76274(14) 0.08051(9) 0.0269(2) Uani 1 1 d . .
H4 H 1.0606 0.8348 0.0374 0.032 Uiso 1 1 calc R U
C5 C 0.78120(17) 0.83336(14) 0.11102(9) 0.0285(3) Uani 1 1 d . .
H5 H 0.7229 0.9535 0.0884 0.034 Uiso 1 1 calc R U
C6 C 0.66649(17) 0.72746(15) 0.17506(9) 0.0279(3) Uani 1 1 d . .
H6 H 0.5297 0.7764 0.1967 0.033 Uiso 1 1 calc R U
C7 C 0.74882(16) 0.55145(14) 0.20787(9) 0.0254(2) Uani 1 1 d . .
H7 H 0.6686 0.4808 0.2519 0.030 Uiso 1 1 calc R U
C8 C 0.94956(16) 0.47770(13) 0.17640(8) 0.0221(2) Uani 1 1 d . .
C9 C 0.91523(17) 0.17804(14) 0.26472(9) 0.0263(2) Uani 1 1 d . .
H9A H 0.9879 0.0524 0.2597 0.032 Uiso 1 1 calc R U
H9B H 0.7844 0.1902 0.2265 0.032 Uiso 1 1 calc R U
C10 C 0.86931(17) 0.21437(14) 0.38559(9) 0.0270(2) Uani 1 1 d . .
C11 C 0.6783(2) 0.2028(2) 0.43133(11) 0.0456(3) Uani 1 1 d . .
H11 H 0.5759 0.1765 0.3860 0.055 Uiso 1 1 calc R U
C12 C 0.6350(2) 0.2291(3) 0.54311(12) 0.0586(4) Uani 1 1 d . .
H12 H 0.5036 0.2200 0.5740 0.070 Uiso 1 1 calc R U
C13 C 0.7817(2) 0.2684(2) 0.60919(11) 0.0483(4) Uani 1 1 d . .
H13 H 0.7514 0.2883 0.6854 0.058 Uiso 1 1 calc R U
C14 C 0.9719(2) 0.2786(2) 0.56447(11) 0.0453(3) Uani 1 1 d . .
H14 H 1.0740 0.3047 0.6100 0.054 Uiso 1 1 calc R U
C15 C 1.01618(19) 0.25114(18) 0.45300(10) 0.0375(3) Uani 1 1 d . .
H15 H 1.1488 0.2577 0.4229 0.045 Uiso 1 1 calc R U

loop_
_atom_site_aniso_label
_atom_site_aniso_U_11
_atom_site_aniso_U_22
_atom_site_aniso_U_33
_atom_site_aniso_U_23
_atom_site_aniso_U_13
_atom_site_aniso_U_12
O1 0.0214(4) 0.0302(4) 0.0331(4) 0.0001(3) 0.0014(3) 0.0015(3)
O2 0.0387(5) 0.0307(5) 0.0620(6) 0.0164(4) 0.0147(4) 0.0104(4)
N1 0.0221(5) 0.0238(5) 0.0268(5) 0.0007(4) 0.0013(4) -0.0021(4)
N2 0.0245(5) 0.0217(4) 0.0228(4) 0.0002(3) 0.0012(3) -0.0011(3)
C1 0.0222(5) 0.0260(5) 0.0227(5) -0.0021(4) -0.0024(4) -0.0007(4)
C2 0.0280(6) 0.0254(5) 0.0280(6) 0.0016(4) 0.0015(4) 0.0023(4)
C3 0.0224(5) 0.0237(5) 0.0219(5) -0.0042(4) -0.0015(4) -0.0014(4)
C4 0.0292(6) 0.0226(5) 0.0285(5) -0.0009(4) -0.0011(4) -0.0043(4)
C5 0.0314(6) 0.0206(5) 0.0318(6) -0.0032(4) -0.0042(4) 0.0015(4)
C6 0.0239(5) 0.0284(5) 0.0290(6) -0.0061(4) -0.0003(4) 0.0027(4)
C7 0.0247(5) 0.0270(5) 0.0240(5) -0.0029(4) 0.0008(4) -0.0032(4)
C8 0.0245(5) 0.0213(5) 0.0195(5) -0.0029(4) -0.0026(4) -0.0008(4)
C9 0.0281(5) 0.0222(5) 0.0282(6) 0.0005(4) 0.0001(4) -0.0043(4)
C10 0.0295(6) 0.0226(5) 0.0272(5) 0.0042(4) 0.0010(4) -0.0028(4)
C11 0.0333(7) 0.0695(9) 0.0353(7) 0.0003(6) 0.0017(5) -0.0147(6)
C12 0.0437(8) 0.0932(13) 0.0386(8) -0.0012(8) 0.0147(6) -0.0161(8)
C13 0.0593(9) 0.0576(9) 0.0263(6) -0.0010(6) 0.0086(6) -0.0092(7)
C14 0.0536(8) 0.0548(8) 0.0306(6) -0.0025(6) -0.0047(6) -0.0174(6)
C15 0.0344(6) 0.0479(7) 0.0316(6) -0.0014(5) 0.0015(5) -0.0121(5)

loop_
_atom_type_symbol
_atom_type_description
_atom_type_scat_dispersion_real
_atom_type_scat_dispersion_imag
_atom_type_scat_source
C C 0.0181 0.0091 'International Tables Vol C Tables 4.2.6.8 and 6.1.1.4'
H H 0.0000 0.0000 'International Tables Vol C Tables 4.2.6.8 and 6.1.1.4'
N N 0.0311 0.0180 'International Tables Vol C Tables 4.2.6.8 and 6.1.1.4'
O O 0.0492 0.0322 'International Tables Vol C Tables 4.2.6.8 and 6.1.1.4'

loop_
_geom_angle_atom_site_label_1
_geom_angle_atom_site_label_2
_geom_angle_atom_site_label_3
_geom_angle
C1 N1 C3 124.27(9)
C2 N2 C8 122.81(9)
C2 N2 C9 117.56(9)
C8 N2 C9 119.57(9)
O1 C1 N1 123.16(10)
O1 C1 C2 119.69(9)
N1 C1 C2 117.15(9)
O2 C2 N2 123.53(10)
O2 C2 C1 119.06(10)
N2 C2 C1 117.40(9)
N1 C3 C8 119.43(9)
N1 C3 C4 119.75(10)
C8 C3 C4 120.82(10)
C5 C4 C3 119.92(10)
C4 C5 C6 119.53(10)
C7 C6 C5 120.91(10)
C6 C7 C8 120.13(10)
C3 C8 C7 118.69(9)
C3 C8 N2 118.83(9)
C7 C8 N2 122.48(10)
N2 C9 C10 114.14(9)
C15 C10 C11 118.83(11)
C15 C10 C9 121.67(10)
C11 C10 C9 119.43(11)
C10 C11 C12 120.46(13)
C13 C12 C11 120.20(13)
C14 C13 C12 119.59(12)
C13 C14 C15 120.36(13)
C10 C15 C14 120.55(12)

loop_
_geom_bond_atom_site_label_1
_geom_bond_atom_site_label_2
_geom_bond_distance
O1 C1 1.2314(13)
O2 C2 1.2148(13)
N1 C1 1.3420(13)
N1 C3 1.3947(13)
N2 C2 1.3687(14)
N2 C8 1.4116(13)
N2 C9 1.4762(13)
C1 C2 1.5179(15)
C3 C8 1.3951(15)
C3 C4 1.3966(14)
C4 C5 1.3810(16)
C5 C6 1.3889(16)
C6 C7 1.3856(15)
C7 C8 1.3969(15)
C9 C10 1.5126(15)
C10 C15 1.3786(17)
C10 C11 1.3817(17)
C11 C12 1.389(2)
C12 C13 1.375(2)
C13 C14 1.370(2)
C14 C15 1.3879(18)

loop_
_geom_hbond_atom_site_label_D
_geom_hbond_atom_site_label_H
_geom_hbond_atom_site_label_A
_geom_hbond_distance_DH
_geom_hbond_distance_HA
_geom_hbond_distance_DA
_geom_hbond_angle_DHA
_geom_hbond_site_symmetry_A
N1 H1 O1 0.912(16) 1.903(16) 2.8110(12) 173.3(14) 2_865
C9 H9B O1 0.99 2.50 3.4326(13) 157.2 1_455
